data_7037268
loop_
_publ_author_name
'Thiele, G.'
'Donsbach, C.'
'Riedel, R.'
'Marsch, M.'
'Harms, K.'
'Dehnen, S.'

_publ_section_title
;
 Smallest molecular chalcogenidometalate anions of the heaviest metals:
 syntheses, structures, and their interconversion.
;
_journal_issue 14
_journal_name_full 'Dalton transactions (Cambridge, England : 2003)'
_journal_page_first 5958
_journal_page_last 5967
_journal_paper_doi 10.1039/c5dt03996g
_journal_volume 45
_journal_year 2016
_chemical_formula_moiety 'C2 K10 O6 Se6 Tl2'
_chemical_formula_sum 'C2 K10 O6 Se6 Tl2'
_chemical_formula_weight 1393.52
_space_group_crystal_system triclinic
_space_group_IT_number 2
_space_group_name_Hall '-P 1'
_space_group_name_H-M_alt 'P -1'
_symmetry_space_group_name_Hall '-P 1'
_symmetry_space_group_name_H-M 'P -1'
_audit_creation_date 2015-09-08
_audit_creation_method
;
Olex2 1.2
(compiled 2015.01.26 svn.r3150 for OlexSys, GUI svn.r4998)
;
_audit_update_record
;
2015-10-12 deposited with the CCDC.
2015-11-13 downloaded from the CCDC.
;
_cell_angle_alpha 70.120(7)
_cell_angle_beta 88.516(8)
_cell_angle_gamma 79.234(8)
_cell_formula_units_Z 1
_cell_length_a 7.2063(7)
_cell_length_b 8.6457(8)
_cell_length_c 10.6249(10)
_cell_measurement_temperature 100.0
_cell_volume 611.06(11)
_computing_molecular_graphics 'Olex2 (Dolomanov et al., 2009)'
_computing_publication_material 'Olex2 (Dolomanov et al., 2009)'
_computing_structure_refinement 'ShelXL (Sheldrick, 2008)'
_diffrn_ambient_temperature 100.0
_diffrn_measured_fraction_theta_full 1.000
_diffrn_measured_fraction_theta_max 0.999
_diffrn_measurement_device 'STOE IPDSII'
_diffrn_measurement_method '\w scans'
_diffrn_radiation_monochromator graphite
_diffrn_radiation_probe x-ray
_diffrn_radiation_type MoK\a
_diffrn_radiation_wavelength 0.71073
_diffrn_reflns_av_R_equivalents 0.1418
_diffrn_reflns_av_unetI/netI 0.0949
_diffrn_reflns_Laue_measured_fraction_full 1.000
_diffrn_reflns_Laue_measured_fraction_max 0.999
_diffrn_reflns_limit_h_max 9
_diffrn_reflns_limit_h_min -9
_diffrn_reflns_limit_k_max 10
_diffrn_reflns_limit_k_min -10
_diffrn_reflns_limit_l_max 13
_diffrn_reflns_limit_l_min -13
_diffrn_reflns_number 5713
_diffrn_reflns_point_group_measured_fraction_full 1.000
_diffrn_reflns_point_group_measured_fraction_max 0.999
_diffrn_reflns_theta_full 26.000
_diffrn_reflns_theta_max 26.664
_diffrn_reflns_theta_min 2.040
_exptl_absorpt_coefficient_mu 23.824
_exptl_absorpt_correction_T_max 0.3569
_exptl_absorpt_correction_T_min 0.0664
_exptl_absorpt_correction_type numerical
_exptl_absorpt_process_details 'STOE X-AREA'
_exptl_crystal_colour orange
_exptl_crystal_colour_primary orange
_exptl_crystal_density_diffrn 3.787
_exptl_crystal_description block
_exptl_crystal_F_000 616
_exptl_crystal_size_max 0.12
_exptl_crystal_size_mid 0.09
_exptl_crystal_size_min 0.04
_refine_diff_density_max 4.761
_refine_diff_density_min -5.063
_refine_diff_density_rms 0.598
_refine_ls_extinction_coef 0.0095(15)
_refine_ls_extinction_expression Fc^*^=kFc[1+0.001xFc^2^\l^3^/sin(2\q)]^-1/4^
_refine_ls_extinction_method 'SHELXL-2014/7 (Sheldrick 2014'
_refine_ls_goodness_of_fit_ref 1.094
_refine_ls_hydrogen_treatment undef
_refine_ls_matrix_type full
_refine_ls_number_parameters 119
_refine_ls_number_reflns 2570
_refine_ls_number_restraints 0
_refine_ls_restrained_S_all 1.094
_refine_ls_R_factor_all 0.0676
_refine_ls_R_factor_gt 0.0658
_refine_ls_shift/su_max 0.000
_refine_ls_shift/su_mean 0.000
_refine_ls_structure_factor_coef Fsqd
_refine_ls_weighting_details 'w=1/[\s^2^(Fo^2^)+(0.1262P)^2^] where P=(Fo^2^+2Fc^2^)/3'
_refine_ls_weighting_scheme calc
_refine_ls_wR_factor_gt 0.1745
_refine_ls_wR_factor_ref 0.1773
_reflns_Friedel_coverage 0.000
_reflns_number_gt 2449
_reflns_number_total 2570
_reflns_threshold_expression 'I > 2\s(I)'
_cod_data_source_file c5dt03996g2.cif
_cod_data_source_block Compound6
_cod_depositor_comments 'Adding full bibliography for 7037263--7037272.cif.'
_cod_original_cell_volume 611.06(10)
_cod_database_code 7037268
_shelx_space_group_comment
;
The symmetry employed for this shelxl refinement is uniquely defined
by the following loop, which should always be used as a source of
symmetry information in preference to the above space-group names.
They are only intended as comments.
;
_olex2_refinement_description
;
;
_shelx_shelxl_version_number 2014/7
_olex2_submission_special_instructions 'No special instructions were received'

loop_
_space_group_symop_operation_xyz
'x, y, z'
'-x, -y, -z'

loop_
_atom_site_label
_atom_site_type_symbol
_atom_site_fract_x
_atom_site_fract_y
_atom_site_fract_z
_atom_site_U_iso_or_equiv
_atom_site_adp_type
_atom_site_occupancy
_atom_site_site_symmetry_order
_atom_site_calc_flag
Tl1 Tl 0.02090(5) 0.13632(4) 0.09886(3) 0.0244(3) Uani 1 1 d
Se2 Se 0.19145(15) -0.18010(12) 0.11638(11) 0.0250(3) Uani 1 1 d
Se3 Se -0.15368(15) 0.12114(12) 0.31690(11) 0.0259(3) Uani 1 1 d
Se1 Se 0.29594(15) 0.29895(12) 0.05377(11) 0.0253(3) Uani 1 1 d
K2 K 0.0094(3) 0.5053(3) -0.2151(2) 0.0250(5) Uani 1 1 d
K4 K 0.1137(4) -0.2954(3) 0.4423(3) 0.0293(5) Uani 1 1 d
K5 K 0.3176(4) 0.0857(3) 0.3919(2) 0.0290(5) Uani 1 1 d
K3 K 0.5113(3) -0.5303(3) 0.2387(3) 0.0289(5) Uani 1 1 d
K1 K 0.3843(3) 0.0806(3) -0.1662(2) 0.0271(5) Uani 1 1 d
O3 O 0.5163(11) -0.2253(9) 0.4408(8) 0.0289(17) Uani 1 1 d
O2 O 0.2360(11) 0.3864(9) 0.4276(8) 0.0269(16) Uani 1 1 d
O1 O 0.7320(11) -0.3911(9) 0.3644(8) 0.0286(16) Uani 1 1 d
C1 C 0.6640(15) -0.3375(12) 0.4578(10) 0.023(2) Uani 1 1 d

loop_
_atom_site_aniso_label
_atom_site_aniso_U_11
_atom_site_aniso_U_22
_atom_site_aniso_U_33
_atom_site_aniso_U_23
_atom_site_aniso_U_13
_atom_site_aniso_U_12
Tl1 0.0291(3) 0.0220(3) 0.0226(4) -0.0074(2) -0.0054(2) -0.0051(2)
Se2 0.0290(6) 0.0210(5) 0.0241(6) -0.0064(4) -0.0069(4) -0.0039(4)
Se3 0.0318(6) 0.0239(5) 0.0226(6) -0.0081(4) -0.0045(4) -0.0053(4)
Se1 0.0292(6) 0.0227(5) 0.0242(6) -0.0075(4) -0.0058(4) -0.0053(4)
K2 0.0310(12) 0.0213(10) 0.0218(11) -0.0056(8) -0.0038(9) -0.0050(8)
K4 0.0368(13) 0.0248(11) 0.0258(12) -0.0087(9) -0.0051(10) -0.0038(9)
K5 0.0350(12) 0.0239(11) 0.0276(13) -0.0088(9) -0.0067(10) -0.0031(8)
K3 0.0282(12) 0.0258(11) 0.0325(13) -0.0094(10) -0.0059(10) -0.0054(8)
K1 0.0301(12) 0.0252(11) 0.0256(12) -0.0080(9) -0.0039(9) -0.0046(8)
O3 0.028(4) 0.022(3) 0.029(4) -0.003(3) -0.006(3) 0.003(3)
O2 0.034(4) 0.024(3) 0.018(3) -0.002(3) -0.008(3) -0.003(3)
O1 0.036(4) 0.022(3) 0.027(4) -0.009(3) -0.004(3) -0.001(3)
C1 0.030(5) 0.024(5) 0.018(5) -0.011(4) -0.006(4) -0.005(4)

loop_
_atom_type_symbol
_atom_type_description
_atom_type_scat_dispersion_real
_atom_type_scat_dispersion_imag
_atom_type_scat_source
C C 0.0033 0.0016 'International Tables Vol C Tables 4.2.6.8 and 6.1.1.4'
K K 0.2009 0.2494 'International Tables Vol C Tables 4.2.6.8 and 6.1.1.4'
O O 0.0106 0.0060 'International Tables Vol C Tables 4.2.6.8 and 6.1.1.4'
Se Se -0.0929 2.2259 'International Tables Vol C Tables 4.2.6.8 and 6.1.1.4'
Tl Tl -2.8358 9.6688 'International Tables Vol C Tables 4.2.6.8 and 6.1.1.4'

loop_
_geom_angle_atom_site_label_1
_geom_angle_atom_site_label_2
_geom_angle_atom_site_label_3
_geom_angle
_geom_angle_site_symmetry_1
_geom_angle_site_symmetry_3
Tl1 Tl1 K2 90.85(4) 2 .
Tl1 Tl1 K4 88.07(3) 2 .
Tl1 Tl1 K1 58.04(3) 2 .
Tl1 Tl1 K1 88.67(3) 2 2_655
Se2 Tl1 Tl1 47.31(2) 2 2
Se2 Tl1 Tl1 45.86(2) . 2
Se2 Tl1 Se2 93.17(3) 2 .
Se2 Tl1 K2 58.04(4) 2 .
Se2 Tl1 K2 149.16(4) . 2_565
Se2 Tl1 K2 117.40(4) 2 2_565
Se2 Tl1 K2 122.47(4) . .
Se2 Tl1 K4 125.42(4) 2 .
Se2 Tl1 K4 52.30(4) . .
Se2 Tl1 K5 87.73(4) . .
Se2 Tl1 K5 178.61(4) 2 .
Se2 Tl1 K1 52.49(4) . 2_655
Se2 Tl1 K1 126.24(4) 2 2_655
Se2 Tl1 K1 65.01(4) 2 2
Se2 Tl1 K1 61.38(4) . .
Se2 Tl1 K1 78.75(4) . 2
Se2 Tl1 K1 75.77(4) 2 .
Se3 Tl1 Tl1 123.85(3) . 2
Se3 Tl1 Se2 108.53(3) . .
Se3 Tl1 Se2 116.71(4) . 2
Se3 Tl1 K2 128.58(5) . .
Se3 Tl1 K2 62.80(4) . 2_565
Se3 Tl1 K4 57.78(4) . .
Se3 Tl1 K5 63.93(5) . .
Se3 Tl1 K1 165.45(4) . .
Se3 Tl1 K1 113.39(4) . 2_655
Se3 Tl1 K1 62.59(4) . 2
Se1 Tl1 Tl1 118.61(3) . 2
Se1 Tl1 Se2 115.13(4) . 2
Se1 Tl1 Se2 103.64(4) . .
Se1 Tl1 Se3 115.80(3) . .
Se1 Tl1 K2 61.19(4) . 2_565
Se1 Tl1 K2 60.24(4) . .
Se1 Tl1 K4 113.63(4) . .
Se1 Tl1 K5 63.60(5) . .
Se1 Tl1 K1 53.85(4) . 2_655
Se1 Tl1 K1 60.58(4) . .
Se1 Tl1 K1 177.55(4) . 2
K2 Tl1 Tl1 164.34(4) 2_565 2
K2 Tl1 K2 75.48(6) 2_565 .
K2 Tl1 K4 106.52(5) 2_565 .
K2 Tl1 K4 172.06(5) . .
K2 Tl1 K5 61.63(5) 2_565 .
K2 Tl1 K1 102.92(5) . 2_655
K2 Tl1 K1 63.51(5) . .
K2 Tl1 K1 119.71(5) 2_565 .
K2 Tl1 K1 101.66(5) 2_565 2_655
K2 Tl1 K1 116.45(5) 2_565 2
K4 Tl1 K1 69.20(5) . 2_655
K5 Tl1 Tl1 133.58(4) . 2
K5 Tl1 K2 120.57(5) . .
K5 Tl1 K4 55.97(5) . .
K5 Tl1 K1 103.77(5) . .
K5 Tl1 K1 116.24(5) . 2
K5 Tl1 K1 53.67(5) . 2_655
K1 Tl1 Tl1 63.43(4) 2 2
K1 Tl1 K2 119.01(5) 2 .
K1 Tl1 K4 67.33(5) 2 .
K1 Tl1 K4 109.48(5) . .
K1 Tl1 K1 52.44(6) . 2_655
K1 Tl1 K1 121.47(4) 2 .
K1 Tl1 K1 128.25(6) 2 2_655
Tl1 Se2 Tl1 86.83(3) 2 .
Tl1 Se2 K2 77.85(5) 2 2
Tl1 Se2 K2 124.97(6) . 2
Tl1 Se2 K4 87.24(5) . .
Tl1 Se2 K4 133.33(6) 2 .
Tl1 Se2 K3 153.88(5) . .
Tl1 Se2 K3 118.95(5) 2 .
Tl1 Se2 K1 134.50(6) 2 2_655
Tl1 Se2 K1 71.69(4) 2 .
Tl1 Se2 K1 75.75(5) . .
Tl1 Se2 K1 88.35(5) . 2_655
K2 Se2 K4 68.26(6) 2 .
K2 Se2 K3 69.15(6) 2 .
K2 Se2 K1 142.11(6) 2 .
K2 Se2 K1 137.97(6) 2 2_655
K4 Se2 K1 91.49(6) . 2_655
K4 Se2 K1 149.46(6) . .
K3 Se2 K4 78.00(7) . .
K3 Se2 K1 70.82(6) . 2_655
K3 Se2 K1 106.82(7) . .
K1 Se2 K1 63.30(6) 2_655 .
Tl1 Se3 K2 74.56(5) . 2_565
Tl1 Se3 K4 132.84(6) . 2_556
Tl1 Se3 K4 84.46(5) . .
Tl1 Se3 K5 73.69(5) . .
Tl1 Se3 K5 128.58(5) . 1_455
Tl1 Se3 K5 152.79(6) . 2_556
Tl1 Se3 K3 105.79(6) . 1_465
Tl1 Se3 K1 74.85(5) . 2
K2 Se3 K4 130.36(6) 2_565 .
K2 Se3 K4 63.49(6) 2_565 2_556
K2 Se3 K5 122.06(6) 2_565 1_455
K2 Se3 K5 66.89(6) 2_565 .
K4 Se3 K4 106.29(5) 2_556 .
K4 Se3 K5 70.85(6) 2_556 .
K4 Se3 K5 106.31(6) . 1_455
K4 Se3 K5 93.06(6) 2_556 1_455
K5 Se3 K2 130.04(6) 2_556 2_565
K5 Se3 K4 67.05(6) 2_556 2_556
K5 Se3 K4 70.49(6) 2_556 .
K5 Se3 K4 64.15(6) . .
K5 Se3 K5 103.28(6) 2_556 .
K5 Se3 K5 156.41(8) . 1_455
K5 Se3 K5 53.59(7) 2_556 1_455
K5 Se3 K3 97.52(7) 2_556 1_465
K5 Se3 K1 89.38(6) 2_556 2
K3 Se3 K2 62.42(6) 1_465 2_565
K3 Se3 K4 73.68(6) 1_465 2_556
K3 Se3 K4 166.27(7) 1_465 .
K3 Se3 K5 126.98(6) 1_465 .
K3 Se3 K5 60.20(5) 1_465 1_455
K3 Se3 K1 95.41(6) 1_465 2
K1 Se3 K2 134.69(6) 2 2_565
K1 Se3 K4 78.22(6) 2 .
K1 Se3 K4 151.78(7) 2 2_556
K1 Se3 K5 132.47(7) 2 .
K1 Se3 K5 59.47(6) 2 1_455
Tl1 Se1 K2 75.86(5) . 2_565
Tl1 Se1 K2 77.39(4) . .
Tl1 Se1 K5 73.95(5) . .
Tl1 Se1 K3 133.23(5) . 2_655
Tl1 Se1 K3 132.91(6) . 1_565
Tl1 Se1 K1 89.42(5) . 2_655
Tl1 Se1 K1 78.73(5) . .
K2 Se1 K2 86.12(6) 2_565 .
K2 Se1 K5 145.02(7) . .
K2 Se1 K5 67.83(6) 2_565 .
K2 Se1 K3 119.83(6) 2_565 2_655
K2 Se1 K3 67.58(6) 2_565 1_565
K2 Se1 K3 61.71(6) . 2_655
K2 Se1 K3 126.53(6) . 1_565
K2 Se1 K1 72.63(6) . .
K2 Se1 K1 135.78(6) . 2_655
K2 Se1 K1 149.85(6) 2_565 .
K2 Se1 K1 131.61(6) 2_565 2_655
K5 Se1 K3 151.88(6) . 2_655
K5 Se1 K1 63.81(6) . 2_655
K5 Se1 K1 119.83(6) . .
K3 Se1 K5 65.48(6) 1_565 .
K3 Se1 K3 91.51(7) 1_565 2_655
K3 Se1 K1 142.51(7) 1_565 .
K3 Se1 K1 93.24(6) 1_565 2_655
K1 Se1 K3 68.61(6) . 2_655
K1 Se1 K3 103.93(6) 2_655 2_655
K1 Se1 K1 63.39(6) . 2_655
Tl1 K2 Tl1 104.52(6) 2_565 .
Tl1 K2 K4 153.87(8) 2_565 2
Tl1 K2 K3 95.42(7) 2_565 2
Se2 K2 Tl1 44.11(3) 2 .
Se2 K2 Tl1 131.80(8) 2 2_565
Se2 K2 Se3 171.38(8) 2 2_565
Se2 K2 Se1 91.26(6) 2 2_565
Se2 K2 Se1 84.68(6) 2 .
Se2 K2 K4 56.90(6) 2 2
Se2 K2 K4 123.11(8) 2 1_564
Se2 K2 K3 56.39(5) 2 2
Se2 K2 K3 130.16(8) 2 2_655
Se3 K2 Tl1 42.64(3) 2_565 2_565
Se3 K2 Tl1 138.30(7) 2_565 .
Se3 K2 K4 124.49(8) 2_565 2
Se3 K2 K4 58.69(5) 2_565 1_564
Se3 K2 K3 58.34(6) 2_565 2_655
Se3 K2 K3 115.34(7) 2_565 2
Se1 K2 Tl1 84.71(5) . 2_565
Se1 K2 Tl1 83.77(5) 2_565 .
Se1 K2 Tl1 42.95(3) 2_565 2_565
Se1 K2 Tl1 42.36(3) . .
Se1 K2 Se3 100.18(6) . 2_565
Se1 K2 Se3 81.35(6) 2_565 2_565
Se1 K2 Se1 93.88(6) 2_565 .
Se1 K2 K4 121.38(8) . 2
Se1 K2 K4 121.92(7) 2_565 1_564
Se1 K2 K4 125.66(8) 2_565 2
Se1 K2 K4 130.59(8) . 1_564
Se1 K2 K3 61.42(6) . 2_655
Se1 K2 K3 126.88(8) . 2
Se1 K2 K3 124.09(8) 2_565 2_655
Se1 K2 K3 56.98(6) 2_565 2
K4 K2 Tl1 98.83(6) 1_564 2_565
K4 K2 Tl1 153.83(8) 1_564 .
K4 K2 Tl1 95.66(6) 2 .
K4 K2 K4 66.26(7) 1_564 2
K4 K2 K3 68.69(7) 2 2
K4 K2 K3 101.99(7) 1_564 2
K3 K2 Tl1 83.15(6) 2_655 2_565
K3 K2 Tl1 100.92(7) 2_655 .
K3 K2 Tl1 87.55(6) 2 .
K3 K2 K4 70.07(7) 2_655 1_564
K3 K2 K4 109.42(8) 2_655 2
K3 K2 K3 171.50(11) 2_655 2
O2 K2 Tl1 105.18(17) 2_565 2_565
O2 K2 Tl1 128.31(17) 2_565 .
O2 K2 Se2 84.99(17) 2_565 2
O2 K2 Se3 90.57(17) 2_565 2_565
O2 K2 Se1 168.95(17) 2_565 .
O2 K2 Se1 90.27(19) 2_565 2_565
O2 K2 K4 48.72(16) 2_565 2
O2 K2 K4 53.77(18) 2_565 1_564
O2 K2 K3 48.44(19) 2_565 2
O2 K2 K3 123.81(19) 2_565 2_655
O1 K2 Tl1 129.91(17) 2_655 2_565
O1 K2 Tl1 103.59(17) 2_655 .
O1 K2 Se2 96.75(17) 2_655 2
O1 K2 Se3 90.48(17) 2_655 2_565
O1 K2 Se1 171.66(18) 2_655 2_565
O1 K2 Se1 89.16(17) 2_655 .
O1 K2 K4 58.20(17) 2_655 2
O1 K2 K4 51.22(16) 2_655 1_564
O1 K2 K3 51.23(17) 2_655 2_655
O1 K2 K3 126.40(18) 2_655 2
O1 K2 O2 88.2(2) 2_655 2_565
Se2 K4 Se3 77.32(6) . .
Se2 K4 Se3 133.79(8) . 2_556
Se2 K4 K2 54.84(5) . 2
Se2 K4 K2 168.37(8) . 1_546
Se3 K4 Se3 73.71(5) 2_556 .
Se3 K4 K2 169.31(9) 2_556 2
Se3 K4 K2 110.16(8) . 1_546
Se3 K4 K2 105.58(7) . 2
Se3 K4 K2 57.82(6) 2_556 1_546
K2 K4 K2 113.74(7) 1_546 2
O3 K4 Se2 79.23(17) . .
O3 K4 Se3 100.75(15) . .
O3 K4 Se3 71.88(17) . 2_556
O3 K4 K2 118.41(18) . 2
O3 K4 K2 107.26(17) . 1_546
O3 K4 O1 163.0(2) . 1_455
O3 K4 C1 173.7(2) . 1_455
O3 K4 C1 81.1(2) . 2_646
O2 K4 Se2 82.10(17) 1_545 .
O2 K4 Se2 126.92(16) 2_556 .
O2 K4 Se3 85.44(15) 2_556 .
O2 K4 Se3 152.13(17) 1_545 .
O2 K4 Se3 133.89(17) 1_545 2_556
O2 K4 Se3 85.80(16) 2_556 2_556
O2 K4 K2 87.79(17) 1_545 1_546
O2 K4 K2 46.64(15) 1_545 2
O2 K4 K2 83.51(16) 2_556 2
O2 K4 K2 47.45(15) 2_556 1_546
O2 K4 O3 93.6(2) 1_545 .
O2 K4 O3 153.8(2) 2_556 .
O2 K4 O2 92.2(2) 1_545 2_556
O2 K4 O1 76.7(2) 1_545 1_455
O2 K4 O1 42.3(2) 2_556 1_455
O2 K4 O1 47.1(2) 1_545 2_646
O2 K4 C1 93.8(3) 2_556 2_646
O2 K4 C1 23.5(2) 2_556 1_455
O2 K4 C1 92.4(2) 1_545 1_455
O2 K4 C1 25.3(2) 1_545 2_646
O1 K4 Se2 85.56(16) 1_455 .
O1 K4 Se2 125.38(19) 2_646 .
O1 K4 Se3 83.17(14) 1_455 .
O1 K4 Se3 157.29(19) 2_646 .
O1 K4 Se3 87.40(16) 2_646 2_556
O1 K4 Se3 124.90(17) 1_455 2_556
O1 K4 K2 90.62(17) 2_646 2
O1 K4 K2 45.05(15) 1_455 2
O1 K4 K2 86.53(16) 1_455 1_546
O1 K4 K2 47.63(18) 2_646 1_546
O1 K4 O3 84.7(2) 2_646 .
O1 K4 O2 80.6(2) 2_646 2_556
O1 K4 O1 98.1(2) 2_646 1_455
O1 K4 C1 22.5(2) 1_455 1_455
O1 K4 C1 97.9(3) 2_646 1_455
O1 K4 C1 24.3(3) 2_646 2_646
C1 K4 Se2 101.2(2) 2_646 .
C1 K4 Se2 103.68(18) 1_455 .
C1 K4 Se3 177.33(19) 2_646 .
C1 K4 Se3 102.39(18) 1_455 2_556
C1 K4 Se3 108.80(19) 2_646 2_556
C1 K4 Se3 74.67(17) 1_455 .
C1 K4 K2 70.89(19) 1_455 1_546
C1 K4 K2 71.0(2) 2_646 1_546
C1 K4 K2 67.47(18) 1_455 2
C1 K4 K2 71.78(18) 2_646 2
C1 K4 O1 94.5(2) 2_646 1_455
C1 K4 C1 103.7(2) 2_646 1_455
Tl1 K5 K4 69.12(5) . .
Tl1 K5 K3 96.17(7) . 1_565
Se3 K5 Tl1 114.18(7) 2_556 .
Se3 K5 Tl1 42.38(3) . .
Se3 K5 Se3 76.72(6) 2_556 .
Se3 K5 Se1 155.71(8) 2_556 .
Se3 K5 K4 59.58(6) . .
Se3 K5 K4 57.84(6) 2_556 .
Se3 K5 K3 115.25(7) . 1_565
Se3 K5 K3 138.69(8) 2_556 1_565
Se3 K5 K1 110.89(7) . 2_655
Se3 K5 K1 128.79(8) 2_556 2_655
Se1 K5 Tl1 42.45(3) . .
Se1 K5 Se3 79.14(5) . .
Se1 K5 K4 106.79(7) . .
Se1 K5 K3 56.66(5) . 1_565
Se1 K5 K1 58.89(6) . 2_655
K5 K5 Tl1 155.30(12) 2_656 .
K5 K5 Se3 148.86(13) 2_656 .
K5 K5 Se3 72.56(9) 2_656 2_556
K5 K5 Se1 131.11(13) 2_656 .
K5 K5 K4 98.68(10) 2_656 .
K5 K5 K3 91.68(10) 2_656 1_565
K5 K5 K1 85.17(10) 2_656 2_655
K3 K5 K4 163.13(9) 1_565 .
K1 K5 Tl1 72.16(6) 2_655 .
K1 K5 K4 81.92(7) 2_655 .
K1 K5 K3 85.76(8) 2_655 1_565
O3 K5 Tl1 101.03(18) . .
O3 K5 Tl1 150.67(17) 2_656 .
O3 K5 Se3 78.4(2) . 2_556
O3 K5 Se3 112.99(18) . .
O3 K5 Se3 128.59(19) 2_656 .
O3 K5 Se3 80.94(19) 2_656 2_556
O3 K5 Se1 117.02(18) 2_656 .
O3 K5 Se1 109.1(2) . .
O3 K5 K4 136.17(19) 2_656 .
O3 K5 K4 54.40(18) . .
O3 K5 K5 55.81(18) . 2_656
O3 K5 K5 50.98(16) 2_656 2_656
O3 K5 K3 60.40(18) 2_656 1_565
O3 K5 K3 124.2(2) . 1_565
O3 K5 K1 51.5(2) . 2_655
O3 K5 K1 119.2(2) 2_656 2_655
O3 K5 O3 106.8(2) . 2_656
O3 K5 O2 153.9(3) . .
O3 K5 C1 129.4(3) . 2_656
O3 K5 C1 23.9(2) 2_656 2_656
O2 K5 Tl1 104.79(16) . .
O2 K5 Se3 94.53(19) . 2_556
O2 K5 Se3 89.25(18) . .
O2 K5 Se1 87.79(17) . .
O2 K5 K4 140.9(2) . .
O2 K5 K5 98.05(18) . 2_656
O2 K5 K3 49.07(18) . 1_565
O2 K5 K1 134.7(2) . 2_655
O2 K5 O3 47.1(2) . 2_656
O2 K5 C1 25.0(2) . 2_656
C1 K5 Tl1 129.6(2) 2_656 .
C1 K5 Se3 106.1(2) 2_656 .
C1 K5 Se3 80.9(2) 2_656 2_556
C1 K5 Se1 108.7(2) 2_656 .
C1 K5 K4 137.9(2) 2_656 .
C1 K5 K5 74.1(2) 2_656 2_656
C1 K5 K3 57.9(2) 2_656 1_565
C1 K5 K1 136.6(2) 2_656 2_655
Se2 K3 Se3 171.88(10) . 1_645
Se2 K3 Se1 88.90(6) . 1_545
Se2 K3 Se1 75.66(6) . 2_655
Se2 K3 K2 118.67(8) . 2_655
Se2 K3 K2 54.46(5) . 2
Se2 K3 K5 115.24(8) . 1_545
Se2 K3 K1 55.83(5) . 2_655
Se2 K3 O3 118.44(16) . 2_646
Se2 K3 C1 96.67(19) . 2_646
Se3 K3 Se1 86.38(6) 1_645 1_545
Se3 K3 Se1 97.60(7) 1_645 2_655
Se3 K3 K2 59.24(6) 1_645 2_655
Se3 K3 K2 126.72(7) 1_645 2
Se3 K3 K5 67.46(6) 1_645 1_545
Se3 K3 K1 124.03(7) 1_645 2_655
Se3 K3 O3 69.28(15) 1_645 2_646
Se1 K3 Se1 88.49(7) 1_545 2_655
Se1 K3 K2 114.79(7) 2_655 2
Se1 K3 K2 55.44(5) 1_545 2
Se1 K3 K2 122.67(9) 1_545 2_655
Se1 K3 K2 56.87(6) 2_655 2_655
Se1 K3 K5 142.80(8) 2_655 1_545
Se1 K3 K5 57.86(5) 1_545 1_545
Se1 K3 K1 132.57(8) 1_545 2_655
Se1 K3 K1 55.23(5) 2_655 2_655
K2 K3 K2 171.50(11) 2_655 2
K2 K3 K5 126.09(8) 2_655 1_545
K2 K3 K1 65.34(6) 2_655 2_655
K2 K3 K1 109.23(7) 2 2_655
K5 K3 K2 61.09(6) 1_545 2
K5 K3 K1 160.90(10) 1_545 2_655
O3 K3 Se1 159.76(16) 2_646 2_655
O3 K3 Se1 105.38(16) 2_646 1_545
O3 K3 K2 85.39(16) 2_646 2
O3 K3 K2 102.91(16) 2_646 2_655
O3 K3 K5 47.56(14) 2_646 1_545
O3 K3 K1 118.60(16) 2_646 2_655
O2 K3 Se2 81.95(16) 1_545 .
O2 K3 Se3 104.39(16) 1_545 1_645
O2 K3 Se1 87.29(16) 1_545 1_545
O2 K3 Se1 157.29(17) 1_545 2_655
O2 K3 K2 46.07(15) 1_545 2
O2 K3 K2 141.45(17) 1_545 2_655
O2 K3 K5 47.01(16) 1_545 1_545
O2 K3 K1 114.05(17) 1_545 2_655
O2 K3 O3 41.1(2) 1_545 2_646
O2 K3 C1 22.9(2) 1_545 2_646
O1 K3 Se2 94.16(16) . .
O1 K3 Se3 89.62(16) . 1_645
O1 K3 Se1 171.4(2) . 1_545
O1 K3 Se1 84.49(18) . 2_655
O1 K3 K2 132.40(19) . 2
O1 K3 K2 48.97(18) . 2_655
O1 K3 K5 127.15(18) . 1_545
O1 K3 K1 45.38(15) . 2_655
O1 K3 O3 80.2(2) . 2_646
O1 K3 O2 101.1(2) . 1_545
O1 K3 C1 82.6(2) . 2_646
C1 K3 Se3 90.93(19) 2_646 1_645
C1 K3 Se1 105.05(17) 2_646 1_545
C1 K3 Se1 164.46(17) 2_646 2_655
C1 K3 K2 68.96(18) 2_646 2
C1 K3 K2 118.55(18) 2_646 2_655
C1 K3 K5 52.69(17) 2_646 1_545
C1 K3 K1 109.26(17) 2_646 2_655
C1 K3 O3 21.8(2) 2_646 2_646
Tl1 K1 Tl1 58.53(4) 2 .
Se2 K1 Tl1 112.76(6) 2_655 .
Se2 K1 Tl1 43.31(3) . 2
Se2 K1 Tl1 42.88(3) . .
Se2 K1 Tl1 159.30(7) 2_655 2
Se2 K1 Se2 116.70(6) 2_655 .
Se2 K1 Se1 74.85(5) 2_655 .
Se2 K1 Se1 74.29(5) 2_655 2_655
Se2 K1 K5 78.65(7) 2_655 2_655
Se2 K1 K5 122.20(7) . 2_655
Se2 K1 K1 57.12(7) . 2_655
Se2 K1 K1 59.58(6) 2_655 2_655
Se3 K1 Tl1 99.78(6) 2 .
Se3 K1 Tl1 42.56(3) 2 2
Se3 K1 Se2 145.96(8) 2 2_655
Se3 K1 Se2 80.53(5) 2 .
Se3 K1 Se1 139.12(8) 2 .
Se3 K1 Se1 84.26(5) 2 2_655
Se3 K1 K5 67.50(6) 2 2_655
Se3 K1 K1 128.32(10) 2 2_655
Se1 K1 Tl1 113.02(6) 2_655 .
Se1 K1 Tl1 40.69(3) . .
Se1 K1 Tl1 99.20(6) . 2
Se1 K1 Tl1 91.53(5) 2_655 2
Se1 K1 Se2 73.59(5) . .
Se1 K1 Se2 73.26(5) 2_655 .
Se1 K1 Se1 116.61(6) . 2_655
Se1 K1 K5 153.35(8) . 2_655
Se1 K1 K5 57.30(5) 2_655 2_655
Se1 K1 K1 57.82(6) 2_655 2_655
Se1 K1 K1 58.78(7) . 2_655
K5 K1 Tl1 163.68(8) 2_655 .
K5 K1 Tl1 106.66(7) 2_655 2
K1 K1 Tl1 69.89(8) 2_655 .
K1 K1 Tl1 100.19(9) 2_655 2
K1 K1 K5 109.23(10) 2_655 2_655
O3 K1 Tl1 143.95(16) 2_655 .
O3 K1 Tl1 118.39(17) 2_655 2
O3 K1 Se2 80.10(17) 2_655 2_655
O3 K1 Se2 159.71(17) 2_655 .
O3 K1 Se3 79.27(17) 2_655 2
O3 K1 Se1 124.20(17) 2_655 .
O3 K1 Se1 102.79(17) 2_655 2_655
O3 K1 K5 46.63(16) 2_655 2_655
O3 K1 K1 138.06(19) 2_655 2_655
O3 K1 C1 24.0(2) 2_655 2_655
O1 K1 Tl1 98.10(19) 2_655 .
O1 K1 Tl1 107.73(17) 2_655 2
O1 K1 Se2 91.69(17) 2_655 2_655
O1 K1 Se2 137.20(19) 2_655 .
O1 K1 Se3 93.43(16) 2_655 2
O1 K1 Se1 148.8(2) 2_655 2_655
O1 K1 Se1 85.05(17) 2_655 .
O1 K1 K5 93.00(19) 2_655 2_655
O1 K1 K1 137.40(18) 2_655 2_655
O1 K1 O3 46.5(2) 2_655 2_655
O1 K1 C1 24.2(3) 2_655 2_655
C1 K1 Tl1 120.0(2) 2_655 .
C1 K1 Tl1 108.82(19) 2_655 2
C1 K1 Se2 91.82(19) 2_655 2_655
C1 K1 Se2 150.2(2) 2_655 .
C1 K1 Se3 79.85(17) 2_655 2
C1 K1 Se1 126.4(2) 2_655 2_655
C1 K1 Se1 108.45(19) 2_655 .
C1 K1 K5 69.3(2) 2_655 2_655
C1 K1 K1 150.2(2) 2_655 2_655
K4 O3 K3 78.2(2) . 2_646
K5 O3 K4 80.4(2) . .
K5 O3 K4 128.5(3) 2_656 .
K5 O3 K5 73.2(2) . 2_656
K5 O3 K3 111.7(3) . 2_646
K5 O3 K3 72.0(2) 2_656 2_646
K5 O3 K1 110.4(3) 2_656 2_655
K5 O3 K1 81.9(2) . 2_655
K1 O3 K4 108.5(2) 2_655 .
K1 O3 K3 166.0(3) 2_655 2_646
C1 O3 K4 123.4(6) . .
C1 O3 K5 156.2(7) . .
C1 O3 K5 90.2(6) . 2_656
C1 O3 K3 77.7(6) . 2_646
C1 O3 K1 88.4(6) . 2_655
K2 O2 K4 84.6(2) 2_565 1_565
K2 O2 K4 78.8(2) 2_565 2_556
K2 O2 K5 88.4(2) 2_565 .
K2 O2 K3 85.5(2) 2_565 1_565
K4 O2 K4 87.8(2) 1_565 2_556
K4 O2 K3 97.1(2) 1_565 1_565
K5 O2 K4 89.3(2) . 2_556
K5 O2 K4 172.9(3) . 1_565
K5 O2 K3 83.9(2) . 1_565
K3 O2 K4 163.0(3) 1_565 2_556
C1 O2 K2 171.9(8) 2_656 2_565
C1 O2 K4 91.2(6) 2_656 1_565
C1 O2 K4 94.2(6) 2_656 2_556
C1 O2 K5 95.5(6) 2_656 .
C1 O2 K3 101.9(7) 2_656 1_565
K2 O1 K4 76.7(2) 2_655 1_655
K2 O1 K4 81.1(2) 2_655 2_646
K2 O1 K3 79.8(2) 2_655 .
K2 O1 K1 94.5(3) 2_655 2_655
K4 O1 K4 81.9(2) 2_646 1_655
K3 O1 K4 156.5(3) . 1_655
K3 O1 K4 93.1(2) . 2_646
K3 O1 K1 89.5(2) . 2_655
K1 O1 K4 93.7(2) 2_655 1_655
K1 O1 K4 174.4(4) 2_655 2_646
C1 O1 K2 159.0(7) . 2_655
C1 O1 K4 90.1(6) . 2_646
C1 O1 K4 83.2(6) . 1_655
C1 O1 K3 119.9(6) . .
C1 O1 K1 92.8(6) . 2_655
K4 C1 K4 76.3(2) 2_646 1_655
K4 C1 K5 123.0(3) 2_646 2_656
K4 C1 K3 80.9(2) 2_646 2_646
K4 C1 K3 117.3(3) 1_655 2_646
K4 C1 K1 128.3(4) 2_646 2_655
K5 C1 K4 76.1(2) 2_656 1_655
K5 C1 K3 69.4(2) 2_656 2_646
K1 C1 K4 85.9(3) 2_655 1_655
K1 C1 K5 98.0(3) 2_655 2_656
K1 C1 K3 148.0(4) 2_655 2_646
O3 C1 K4 154.0(7) . 2_646
O3 C1 K4 128.7(7) . 1_655
O3 C1 K5 65.9(5) . 2_656
O3 C1 K3 80.4(6) . 2_646
O3 C1 K1 67.6(6) . 2_655
O3 C1 O2 118.0(9) . 2_656
O3 C1 O1 123.0(9) . .
O2 C1 K4 62.3(6) 2_656 1_655
O2 C1 K4 63.6(5) 2_656 2_646
O2 C1 K5 59.5(5) 2_656 2_656
O2 C1 K3 55.2(6) 2_656 2_646
O2 C1 K1 143.7(7) 2_656 2_655
O1 C1 K4 65.5(5) . 2_646
O1 C1 K4 74.3(6) . 1_655
O1 C1 K5 145.6(7) . 2_656
O1 C1 K3 141.2(7) . 2_646
O1 C1 K1 63.0(5) . 2_655
O1 C1 O2 118.5(10) . 2_656

loop_
_geom_bond_atom_site_label_1
_geom_bond_atom_site_label_2
_geom_bond_distance
_geom_bond_site_symmetry_2
Tl1 Tl1 3.7049(7) 2
Tl1 Se2 2.7273(11) .
Tl1 Se2 2.6629(10) 2
Tl1 Se3 2.5828(12) .
Tl1 Se1 2.5824(11) .
Tl1 K2 3.676(2) 2_565
Tl1 K2 3.740(2) .
Tl1 K4 4.199(2) .
Tl1 K5 3.677(2) .
Tl1 K1 4.318(2) 2_655
Tl1 K1 3.885(3) .
Tl1 K1 3.686(2) 2
Se2 Tl1 2.6629(10) 2
Se2 K2 3.246(2) 2
Se2 K4 3.326(3) .
Se2 K3 3.322(3) .
Se2 K1 3.519(3) .
Se2 K1 3.427(2) 2_655
Se3 K2 3.392(2) 2_565
Se3 K4 3.423(2) 2_556
Se3 K4 3.569(2) .
Se3 K5 3.919(3) 1_455
Se3 K5 3.317(3) 2_556
Se3 K5 3.442(3) .
Se3 K3 3.359(3) 1_465
Se3 K1 3.390(2) 2
Se1 K2 3.327(2) .
Se1 K2 3.321(3) 2_565
Se1 K5 3.427(3) .
Se1 K3 3.381(2) 1_565
Se1 K3 3.489(3) 2_655
Se1 K1 3.487(3) 2_655
Se1 K1 3.451(3) .
K2 Tl1 3.675(2) 2_565
K2 Se2 3.246(2) 2
K2 Se3 3.392(2) 2_565
K2 Se1 3.321(3) 2_565
K2 K4 3.688(3) 2
K2 K4 3.586(4) 1_564
K2 K3 3.498(3) 2_655
K2 K3 3.728(3) 2
K2 O2 2.693(7) 2_565
K2 O1 2.681(9) 2_655
K4 Se3 3.423(2) 2_556
K4 K2 3.586(4) 1_546
K4 K2 3.688(3) 2
K4 O3 3.071(8) .
K4 O2 2.784(8) 1_545
K4 O2 2.949(9) 2_556
K4 O1 2.829(7) 2_646
K4 O1 3.220(8) 1_455
K4 C1 3.108(10) 2_646
K4 C1 3.321(11) 1_455
K5 Se3 3.317(3) 2_556
K5 K5 3.306(5) 2_656
K5 K3 3.683(3) 1_565
K5 K1 3.654(4) 2_655
K5 O3 2.683(8) .
K5 O3 2.857(8) 2_656
K5 O2 2.709(8) .
K5 C1 3.130(10) 2_656
K3 Se3 3.359(3) 1_645
K3 Se1 3.381(2) 1_545
K3 Se1 3.489(3) 2_655
K3 K2 3.498(3) 2_655
K3 K2 3.728(3) 2
K3 K5 3.683(3) 1_545
K3 K1 3.911(3) 2_655
K3 O3 3.366(9) 2_646
K3 O2 2.798(9) 1_545
K3 O1 2.772(8) .
K3 C1 3.335(11) 2_646
K1 Tl1 3.686(2) 2
K1 Se2 3.427(2) 2_655
K1 Se3 3.390(2) 2
K1 Se1 3.487(2) 2_655
K1 K5 3.654(4) 2_655
K1 K1 3.645(4) 2_655
K1 O3 2.887(9) 2_655
K1 O1 2.784(7) 2_655
K1 C1 3.121(11) 2_655
O3 K5 2.857(8) 2_656
O3 K3 3.366(9) 2_646
O3 K1 2.887(9) 2_655
O3 C1 1.270(13) .
O2 K2 2.693(7) 2_565
O2 K4 2.784(8) 1_565
O2 K4 2.949(9) 2_556
O2 K3 2.798(9) 1_565
O2 C1 1.327(12) 2_656
O1 K2 2.681(9) 2_655
O1 K4 3.220(8) 1_655
O1 K4 2.829(7) 2_646
O1 K1 2.784(7) 2_655
O1 C1 1.281(13) .
C1 K4 3.108(10) 2_646
C1 K4 3.321(11) 1_655
C1 K5 3.130(10) 2_656
C1 K3 3.335(11) 2_646
C1 K1 3.121(11) 2_655
C1 O2 1.327(12) 2_656

loop_
_geom_torsion_atom_site_label_1
_geom_torsion_atom_site_label_2
_geom_torsion_atom_site_label_3
_geom_torsion_atom_site_label_4
_geom_torsion
_geom_torsion_site_symmetry_1
_geom_torsion_site_symmetry_4
K2 O1 C1 K4 16.9(18) 2_655 1_655
K2 O1 C1 K4 -64.9(17) 2_655 2_646
K2 O1 C1 K5 48(3) 2_655 2_656
K2 O1 C1 K3 -97.3(19) 2_655 2_646
K2 O1 C1 K1 110.4(19) 2_655 2_655
K2 O1 C1 O3 143.3(14) 2_655 .
K2 O1 C1 O2 -28(2) 2_655 2_656
K4 O3 C1 K4 -22(2) . 2_646
K4 O3 C1 K4 175.8(3) . 1_655
K4 O3 C1 K5 -138.4(7) . 2_656
K4 O3 C1 K3 -66.8(5) . 2_646
K4 O3 C1 K1 111.2(6) . 2_655
K4 O3 C1 O2 -108.6(9) . 2_656
K4 O3 C1 O1 79.6(12) . .
K4 O1 C1 K4 -81.85(19) 1_655 2_646
K4 O1 C1 K4 81.85(19) 2_646 1_655
K4 O1 C1 K5 113.2(11) 2_646 2_656
K4 O1 C1 K5 31.4(11) 1_655 2_656
K4 O1 C1 K3 -32.4(10) 2_646 2_646
K4 O1 C1 K3 -114.2(9) 1_655 2_646
K4 O1 C1 K1 93.4(2) 1_655 2_655
K4 O1 C1 K1 175.3(3) 2_646 2_655
K4 O1 C1 O3 126.3(10) 1_655 .
K4 O1 C1 O3 -151.8(9) 2_646 .
K4 O1 C1 O2 -45.4(9) 1_655 2_656
K4 O1 C1 O2 36.5(9) 2_646 2_656
K5 O3 C1 K4 -1(2) . 1_655
K5 O3 C1 K4 -45.9(7) 2_656 1_655
K5 O3 C1 K4 116.3(15) 2_656 2_646
K5 O3 C1 K4 161.1(8) . 2_646
K5 O3 C1 K5 44.8(16) . 2_656
K5 O3 C1 K3 116.4(17) . 2_646
K5 O3 C1 K3 71.6(2) 2_656 2_646
K5 O3 C1 K1 -110.4(3) 2_656 2_655
K5 O3 C1 K1 -65.6(16) . 2_655
K5 O3 C1 O2 29.8(9) 2_656 2_656
K5 O3 C1 O2 75(2) . 2_656
K5 O3 C1 O1 -142.0(9) 2_656 .
K5 O3 C1 O1 -97.2(18) . .
K3 O3 C1 K4 -117.4(7) 2_646 1_655
K3 O3 C1 K4 44.7(15) 2_646 2_646
K3 O3 C1 K5 -71.6(2) 2_646 2_656
K3 O3 C1 K1 178.0(2) 2_646 2_655
K3 O3 C1 O2 -41.8(8) 2_646 2_656
K3 O3 C1 O1 146.4(10) 2_646 .
K3 O1 C1 K4 93.7(5) . 2_646
K3 O1 C1 K4 175.5(5) . 1_655
K3 O1 C1 K5 -153.1(8) . 2_656
K3 O1 C1 K3 61.3(12) . 2_646
K3 O1 C1 K1 -91.0(5) . 2_655
K3 O1 C1 O3 -58.1(12) . .
K3 O1 C1 O2 130.2(8) . 2_656
K1 O3 C1 K4 -133.3(15) 2_655 2_646
K1 O3 C1 K4 64.6(7) 2_655 1_655
K1 O3 C1 K5 110.4(3) 2_655 2_656
K1 O3 C1 K3 -178.0(2) 2_655 2_646
K1 O3 C1 O2 140.2(9) 2_655 2_656
K1 O3 C1 O1 -31.6(10) 2_655 .
K1 O1 C1 K4 -175.3(3) 2_655 2_646
K1 O1 C1 K4 -93.4(2) 2_655 1_655
K1 O1 C1 K5 -62.0(12) 2_655 2_656
K1 O1 C1 K3 152.3(9) 2_655 2_646
K1 O1 C1 O3 32.9(10) 2_655 .
K1 O1 C1 O2 -138.8(8) 2_655 2_656
